data_7228115
loop_
_publ_author_name
'Liu, Zhen'
'Lv, Lingzhi'
'He, Yabing'
'Feng, YunLong'

_publ_section_title
;
 An Anionic Metal-Organic Framework Constructed from a
 Triazole-Functionalized Diisophthalate Featuring Hierarchical Cages for
 Selective Adsorptive C2H2/CH4 and CO2/CH4 Separation
;
_journal_name_full CrystEngComm
_journal_paper_doi 10.1039/C7CE00661F
_journal_year 2017
_chemical_formula_sum 'C117 H178 Cu6 N30 O50'
_chemical_formula_weight 3186.19
_chemical_name_systematic
; 
 ? 
;
_space_group_IT_number 128
_symmetry_cell_setting tetragonal
_symmetry_space_group_name_Hall '-P 4 2n'
_symmetry_space_group_name_H-M 'P 4/m n c'
_atom_sites_solution_hydrogens geom
_atom_sites_solution_primary direct
_atom_sites_solution_secondary difmap
_audit_creation_method SHELXL-97
_audit_update_record
;
2017-04-05 deposited with the CCDC.
2017-04-26 downloaded from the CCDC.
;
_cell_angle_alpha 90.00
_cell_angle_beta 90.00
_cell_angle_gamma 90.00
_cell_formula_units_Z 8
_cell_length_a 26.9768(15)
_cell_length_b 26.9768(15)
_cell_length_c 39.206(3)
_cell_measurement_reflns_used 196752
_cell_measurement_temperature 296(2)
_cell_measurement_theta_max 27.53
_cell_measurement_theta_min 0.997
_cell_volume 28532(3)
_computing_cell_refinement 'Bruker SMART'
_computing_data_collection 'Bruker SMART'
_computing_data_reduction 'Bruker SAINT'
_computing_molecular_graphics 'Bruker SHELXTL'
_computing_publication_material 'Bruker SHELXTL'
_computing_structure_refinement 'SHELXL-97 (Sheldrick, 1997)'
_computing_structure_solution 'SHELXS-97 (Sheldrick, 1990)'
_diffrn_ambient_temperature 296(2)
_diffrn_measured_fraction_theta_full 0.997
_diffrn_measured_fraction_theta_max 0.997
_diffrn_measurement_device_type 'Bruker SMART APEX II CCD area detector'
_diffrn_measurement_method 'omega scans'
_diffrn_radiation_monochromator graphite
_diffrn_radiation_source 'fine-focus sealed tube'
_diffrn_radiation_type MoK\a
_diffrn_radiation_wavelength 0.71073
_diffrn_reflns_av_R_equivalents 0.1509
_diffrn_reflns_av_sigmaI/netI 0.0854
_diffrn_reflns_limit_h_max 34
_diffrn_reflns_limit_h_min -35
_diffrn_reflns_limit_k_max 35
_diffrn_reflns_limit_k_min -34
_diffrn_reflns_limit_l_max 50
_diffrn_reflns_limit_l_min -50
_diffrn_reflns_number 196752
_diffrn_reflns_theta_full 27.53
_diffrn_reflns_theta_max 27.53
_diffrn_reflns_theta_min 3.28
_exptl_absorpt_coefficient_mu 0.974
_exptl_absorpt_correction_T_max 0.9004
_exptl_absorpt_correction_T_min 0.7858
_exptl_absorpt_correction_type empirical
_exptl_crystal_colour blue
_exptl_crystal_density_diffrn 1.483
_exptl_crystal_density_method 'not measured'
_exptl_crystal_description block
_exptl_crystal_F_000 13309
_exptl_crystal_size_max 0.26
_exptl_crystal_size_mid 0.20
_exptl_crystal_size_min 0.11
_platon_squeeze_details ' ?'
_refine_diff_density_max 1.800
_refine_diff_density_min -0.715
_refine_diff_density_rms 0.079
_refine_ls_extinction_method none
_refine_ls_goodness_of_fit_ref 1.083
_refine_ls_hydrogen_treatment mixed
_refine_ls_matrix_type full
_refine_ls_number_parameters 458
_refine_ls_number_reflns 16651
_refine_ls_number_restraints 38
_refine_ls_restrained_S_all 1.084
_refine_ls_R_factor_all 0.1119
_refine_ls_R_factor_gt 0.0576
_refine_ls_shift/su_max 0.001
_refine_ls_shift/su_mean 0.000
_refine_ls_structure_factor_coef Fsqd
_refine_ls_weighting_details 'calc w=1/[\s^2^(Fo^2^)+(0.0684P)^2^+0.0000P] where P=(Fo^2^+2Fc^2^)/3'
_refine_ls_weighting_scheme calc
_refine_ls_wR_factor_gt 0.1436
_refine_ls_wR_factor_ref 0.1583
_reflns_number_gt 10387
_reflns_number_total 16651
_reflns_threshold_expression >2sigma(I)
_cod_data_source_file c7ce00661f2.cif
_cod_data_source_block dpf
_cod_original_sg_symbol_H-M P4/mnc
_cod_database_code 7228115

loop_
_symmetry_equiv_pos_as_xyz
'x, y, z'
'-y, x, z'
'-x, -y, z'
'y, -x, z'
'x+1/2, -y+1/2, -z+1/2'
'y+1/2, x+1/2, -z+1/2'
'-x+1/2, y+1/2, -z+1/2'
'-y+1/2, -x+1/2, -z+1/2'
'-x, -y, -z'
'y, -x, -z'
'x, y, -z'
'-y, x, -z'
'-x-1/2, y-1/2, z-1/2'
'-y-1/2, -x-1/2, z-1/2'
'x-1/2, -y-1/2, z-1/2'
'y-1/2, x-1/2, z-1/2'

loop_
_atom_site_label
_atom_site_type_symbol
_atom_site_fract_x
_atom_site_fract_y
_atom_site_fract_z
_atom_site_U_iso_or_equiv
_atom_site_adp_type
_atom_site_occupancy
_atom_site_symmetry_multiplicity
_atom_site_calc_flag
_atom_site_refinement_flags
Cu1 Cu 0.126502(15) 0.247486(15) 0.302124(11) 0.02836(12) Uani 1 1 d .
Cu2 Cu 0.093322(15) 0.184066(15) 0.349255(11) 0.02923(12) Uani 1 1 d .
Cu3 Cu -0.08516(2) 0.27342(2) 0.5000 0.03266(16) Uani 1 2 d SU
Cu4 Cu -0.11560(2) 0.36735(2) 0.5000 0.03190(16) Uani 1 2 d S
O1 O 0.15024(10) 0.18552(9) 0.28192(7) 0.0449(7) Uani 1 1 d .
O2 O 0.12634(10) 0.13275(9) 0.32270(6) 0.0470(7) Uani 1 1 d .
O3 O 0.18193(11) -0.03740(9) 0.31755(7) 0.0511(8) Uani 1 1 d U
O4 O 0.23647(10) -0.06240(9) 0.27835(7) 0.0437(7) Uani 1 1 d U
O5 O 0.33932(11) 0.15500(10) 0.03562(7) 0.0528(8) Uani 1 1 d DU
O6 O 0.36412(10) 0.23370(10) 0.03596(6) 0.0469(7) Uani 1 1 d DU
O7 O 0.30528(10) 0.34418(9) 0.12699(6) 0.0462(7) Uani 1 1 d .
O8 O 0.25408(10) 0.31516(9) 0.16705(7) 0.0441(7) Uani 1 1 d .
O9 O 0.06595(11) 0.24426(9) 0.36913(7) 0.0505(8) Uani 1 1 d .
O10 O 0.09383(10) 0.29808(9) 0.33050(7) 0.0436(7) Uani 1 1 d .
O11 O -0.03946(10) 0.29626(10) 0.46388(7) 0.0464(7) Uani 1 1 d .
O12 O -0.06528(11) 0.37521(10) 0.46488(7) 0.0574(8) Uani 1 1 d .
O13 O 0.15405(11) 0.30083(10) 0.26708(7) 0.0571(8) Uani 1 1 d .
O1W O 0.05317(16) 0.14002(12) 0.38670(8) 0.0988(14) Uani 1 1 d .
H1WA H 0.0438 0.1585 0.4031 0.119 Uiso 1 1 d R
H1WB H 0.0276 0.1271 0.3776 0.119 Uiso 1 1 d R
O2W O -0.0625(2) 0.19652(16) 0.5000 0.111(2) Uani 1 2 d S
H2WA H -0.0461 0.1910 0.5181 0.133 Uiso 1 1 d R
O3W O -0.1392(2) 0.44277(18) 0.5000 0.107(2) Uani 1 2 d SU
H3WA H -0.1329 0.4576 0.5186 0.129 Uiso 1 1 d R
N1 N 0.24022(15) 0.13246(12) 0.18195(9) 0.0580(11) Uani 1 1 d .
H1A H 0.2338 0.1592 0.1930 0.070 Uiso 1 1 calc R
N2 N 0.2476(2) 0.05491(15) 0.16841(12) 0.118(2) Uani 1 1 d .
N3 N 0.2637(2) 0.08202(15) 0.14134(12) 0.120(2) Uani 1 1 d .
N4 N 0.0000 0.5000 0.38541(12) 0.0537(14) Uani 1 2 d S
H4B H 0.0000 0.5000 0.4073 0.064 Uiso 1 2 calc SR
N5 N 0.0041(2) 0.47471(13) 0.33285(9) 0.0851(15) Uani 1 1 d .
C1 C 0.17200(14) 0.10209(13) 0.27623(10) 0.0404(10) Uani 1 1 d .
C2 C 0.17558(15) 0.05541(14) 0.29058(10) 0.0428(10) Uani 1 1 d .
H2A H 0.1615 0.0492 0.3118 0.051 Uiso 1 1 calc R
C3 C 0.20049(15) 0.01748(13) 0.27314(10) 0.0394(9) Uani 1 1 d .
C5 C 0.21537(18) 0.07353(14) 0.22646(10) 0.0528(12) Uani 1 1 d .
C4 C 0.19232(17) 0.11043(15) 0.24435(11) 0.0519(12) Uani 1 1 d .
H4A H 0.1903 0.1419 0.2348 0.062 Uiso 1 1 calc R
C6 C 0.22013(17) 0.02635(15) 0.24136(10) 0.0527(12) Uani 1 1 d .
H6A H 0.2365 0.0012 0.2297 0.063 Uiso 1 1 calc R
C7 C 0.2340(2) 0.08637(15) 0.19265(12) 0.0647(15) Uani 1 1 d .
C8 C 0.2583(2) 0.12907(16) 0.15075(12) 0.0698(16) Uani 1 1 d .
C9 C 0.31181(15) 0.20639(15) 0.07987(10) 0.0453(10) Uani 1 1 d .
C10 C 0.30659(14) 0.25359(14) 0.09344(9) 0.0402(9) Uani 1 1 d .
H10A H 0.3186 0.2809 0.0815 0.048 Uiso 1 1 calc R
C11 C 0.28330(15) 0.26018(13) 0.12500(9) 0.0389(9) Uani 1 1 d .
C12 C 0.26675(17) 0.21878(14) 0.14286(10) 0.0517(12) Uani 1 1 d .
H12A H 0.2513 0.2231 0.1639 0.062 Uiso 1 1 calc R
C13 C 0.27282(19) 0.17157(15) 0.13008(11) 0.0586(13) Uani 1 1 d .
C14 C 0.29476(18) 0.16513(16) 0.09807(11) 0.0573(13) Uani 1 1 d .
H14A H 0.2980 0.1335 0.0889 0.069 Uiso 1 1 calc R
C15 C 0.14714(14) 0.14310(14) 0.29538(10) 0.0372(9) Uani 1 1 d .
C16 C 0.20709(15) -0.03169(13) 0.29096(10) 0.0383(9) Uani 1 1 d .
C17 C 0.34058(15) 0.19794(14) 0.04762(9) 0.0403(10) Uani 1 1 d D
C18 C 0.28031(14) 0.31039(13) 0.14096(10) 0.0357(9) Uani 1 1 d .
C19 C 0.04130(14) 0.32673(13) 0.37456(10) 0.0388(9) Uani 1 1 d .
C20 C 0.01666(14) 0.31556(14) 0.40464(10) 0.0419(10) Uani 1 1 d .
H20A H 0.0186 0.2837 0.4136 0.050 Uiso 1 1 calc R
C21 C -0.01109(15) 0.35167(15) 0.42174(10) 0.0432(10) Uani 1 1 d .
C22 C -0.01290(16) 0.39920(15) 0.40812(10) 0.0482(11) Uani 1 1 d .
H22A H -0.0302 0.4240 0.4196 0.058 Uiso 1 1 calc R
C23 C 0.01052(16) 0.41000(14) 0.37789(11) 0.0467(10) Uani 1 1 d .
C24 C 0.03807(15) 0.37447(14) 0.36088(10) 0.0434(10) Uani 1 1 d .
H24A H 0.0542 0.3823 0.3406 0.052 Uiso 1 1 calc R
C25 C 0.00581(17) 0.46130(15) 0.36492(10) 0.0494(11) Uani 1 1 d .
C26 C 0.06946(14) 0.28683(14) 0.35636(10) 0.0379(9) Uani 1 1 d .
C27 C -0.04032(15) 0.33945(15) 0.45278(10) 0.0417(10) Uani 1 1 d .
C28 C 0.18927(16) 0.31073(16) 0.2500 0.0543(17) Uani 1 2 d S
H28A H 0.2136 0.2864 0.2500 0.065 Uiso 1 2 calc SR

loop_
_atom_site_aniso_label
_atom_site_aniso_U_11
_atom_site_aniso_U_22
_atom_site_aniso_U_33
_atom_site_aniso_U_23
_atom_site_aniso_U_13
_atom_site_aniso_U_12
Cu1 0.0268(2) 0.0284(2) 0.0299(2) 0.00717(19) 0.00650(19) 0.00241(18)
Cu2 0.0283(2) 0.0293(2) 0.0301(2) 0.00745(19) 0.00626(19) 0.00396(18)
Cu3 0.0480(4) 0.0271(3) 0.0229(3) 0.000 0.000 0.0069(3)
Cu4 0.0463(4) 0.0280(3) 0.0214(3) 0.000 0.000 0.0076(3)
O1 0.0561(18) 0.0318(15) 0.0467(17) 0.0019(13) 0.0137(14) 0.0090(13)
O2 0.0657(19) 0.0356(15) 0.0398(16) 0.0033(12) 0.0199(14) 0.0101(13)
O3 0.072(2) 0.0326(15) 0.0491(18) 0.0099(13) 0.0253(16) 0.0104(14)
O4 0.0555(17) 0.0302(14) 0.0454(16) 0.0026(12) 0.0167(14) 0.0060(13)
O5 0.073(2) 0.0466(17) 0.0391(17) -0.0113(14) 0.0218(15) -0.0107(15)
O6 0.0666(19) 0.0399(16) 0.0342(15) -0.0013(13) 0.0141(14) -0.0026(14)
O7 0.0631(19) 0.0367(15) 0.0388(16) -0.0045(13) 0.0135(14) -0.0034(14)
O8 0.0546(17) 0.0366(15) 0.0412(16) -0.0050(13) 0.0176(14) -0.0013(13)
O9 0.069(2) 0.0332(16) 0.0496(18) 0.0018(13) 0.0265(15) 0.0125(14)
O10 0.0520(17) 0.0328(14) 0.0461(17) 0.0032(13) 0.0194(14) 0.0071(13)
O11 0.0600(19) 0.0388(16) 0.0403(16) 0.0038(13) 0.0162(14) 0.0096(14)
O12 0.075(2) 0.0428(17) 0.0540(19) 0.0013(15) 0.0288(16) 0.0113(15)
O13 0.0550(19) 0.0590(19) 0.0572(19) 0.0284(15) 0.0234(16) -0.0063(15)
O1W 0.174(4) 0.072(2) 0.051(2) 0.0210(18) 0.005(2) -0.063(3)
O2W 0.104(4) 0.041(3) 0.186(6) 0.000 0.000 0.019(3)
O3W 0.144(5) 0.060(3) 0.118(4) 0.000 0.000 0.040(3)
N1 0.097(3) 0.0302(19) 0.047(2) -0.0040(16) 0.033(2) 0.0056(19)
N2 0.235(7) 0.039(2) 0.080(3) -0.001(2) 0.094(4) 0.001(3)
N3 0.244(7) 0.042(3) 0.076(3) -0.005(2) 0.092(4) -0.005(3)
N4 0.089(4) 0.040(3) 0.033(3) 0.000 0.000 0.015(3)
N5 0.171(5) 0.038(2) 0.046(2) 0.0014(18) 0.002(3) -0.003(3)
C1 0.048(2) 0.031(2) 0.042(2) 0.0013(18) 0.0056(19) 0.0075(18)
C2 0.052(3) 0.038(2) 0.038(2) 0.0008(18) 0.0111(19) 0.0072(19)
C3 0.050(2) 0.028(2) 0.040(2) 0.0034(17) 0.0114(19) 0.0011(18)
C5 0.083(3) 0.033(2) 0.042(3) 0.0003(19) 0.029(2) -0.001(2)
C4 0.077(3) 0.029(2) 0.050(3) 0.0025(19) 0.021(2) 0.009(2)
C6 0.078(3) 0.034(2) 0.046(3) -0.0042(19) 0.024(2) 0.001(2)
C7 0.112(4) 0.028(2) 0.054(3) 0.001(2) 0.037(3) -0.001(2)
C8 0.126(5) 0.037(2) 0.046(3) -0.003(2) 0.037(3) 0.004(3)
C9 0.057(3) 0.049(3) 0.029(2) 0.0015(19) 0.0106(19) -0.004(2)
C10 0.057(3) 0.035(2) 0.030(2) 0.0040(17) 0.0091(19) -0.0003(19)
C11 0.049(2) 0.032(2) 0.036(2) 0.0012(17) 0.0075(18) -0.0028(18)
C12 0.078(3) 0.037(2) 0.040(2) -0.0039(19) 0.027(2) -0.001(2)
C13 0.101(4) 0.032(2) 0.043(3) 0.0061(19) 0.033(3) 0.000(2)
C14 0.092(4) 0.038(2) 0.041(3) -0.005(2) 0.025(2) -0.003(2)
C15 0.039(2) 0.033(2) 0.039(2) -0.0036(18) 0.0035(18) 0.0064(17)
C16 0.046(2) 0.026(2) 0.043(2) -0.0008(17) 0.006(2) -0.0025(18)
C17 0.055(3) 0.044(2) 0.022(2) 0.0010(18) 0.0035(18) -0.002(2)
C18 0.040(2) 0.031(2) 0.036(2) 0.0044(17) 0.0036(18) 0.0032(18)
C19 0.044(2) 0.032(2) 0.040(2) -0.0001(17) 0.0085(19) 0.0055(17)
C20 0.051(2) 0.035(2) 0.039(2) 0.0050(18) 0.0111(19) 0.0084(19)
C21 0.051(3) 0.043(2) 0.035(2) -0.0016(19) 0.0121(19) 0.010(2)
C22 0.064(3) 0.037(2) 0.044(2) -0.0056(19) 0.015(2) 0.010(2)
C23 0.061(3) 0.030(2) 0.049(3) -0.0008(19) 0.011(2) 0.0061(19)
C24 0.054(3) 0.036(2) 0.039(2) 0.0022(18) 0.013(2) 0.0050(19)
C25 0.073(3) 0.035(2) 0.040(2) -0.0006(19) 0.006(2) 0.009(2)
C26 0.040(2) 0.035(2) 0.038(2) 0.0035(18) 0.0077(18) 0.0062(18)
C27 0.049(2) 0.043(2) 0.033(2) -0.0062(19) 0.0091(19) 0.003(2)
C28 0.047(2) 0.047(2) 0.069(4) 0.021(2) 0.021(2) 0.002(3)

loop_
_atom_type_symbol
_atom_type_description
_atom_type_scat_dispersion_real
_atom_type_scat_dispersion_imag
_atom_type_scat_source
C C 0.0033 0.0016 'International Tables Vol C Tables 4.2.6.8 and 6.1.1.4'
H H 0.0000 0.0000 'International Tables Vol C Tables 4.2.6.8 and 6.1.1.4'
Cu Cu 0.3201 1.2651 'International Tables Vol C Tables 4.2.6.8 and 6.1.1.4'
N N 0.0061 0.0033 'International Tables Vol C Tables 4.2.6.8 and 6.1.1.4'
O O 0.0106 0.0060 'International Tables Vol C Tables 4.2.6.8 and 6.1.1.4'

loop_
_geom_angle_atom_site_label_1
_geom_angle_atom_site_label_2
_geom_angle_atom_site_label_3
_geom_angle
_geom_angle_site_symmetry_1
_geom_angle_site_symmetry_3
O1 Cu1 O10 165.23(11) . .
O1 Cu1 O8 88.22(11) . 8
O10 Cu1 O8 91.47(12) . 8
O1 Cu1 O4 88.12(11) . 2
O10 Cu1 O4 88.81(11) . 2
O8 Cu1 O4 166.57(10) 8 2
O1 Cu1 O13 101.68(11) . .
O10 Cu1 O13 93.01(11) . .
O8 Cu1 O13 97.52(11) 8 .
O4 Cu1 O13 95.88(11) 2 .
O1 Cu1 Cu2 80.95(8) . .
O10 Cu1 Cu2 84.44(8) . .
O8 Cu1 Cu2 80.26(7) 8 .
O4 Cu1 Cu2 86.40(7) 2 .
O13 Cu1 Cu2 176.56(9) . .
O9 Cu2 O7 90.80(13) . 8
O9 Cu2 O2 168.62(11) . .
O7 Cu2 O2 87.97(12) 8 .
O9 Cu2 O3 89.22(13) . 2
O7 Cu2 O3 167.47(11) 8 2
O2 Cu2 O3 89.55(12) . 2
O9 Cu2 O1W 89.81(13) . .
O7 Cu2 O1W 100.88(13) 8 .
O2 Cu2 O1W 101.54(13) . .
O3 Cu2 O1W 91.65(13) 2 .
O9 Cu2 Cu1 82.52(8) . .
O7 Cu2 Cu1 86.92(8) 8 .
O2 Cu2 Cu1 86.11(8) . .
O3 Cu2 Cu1 80.66(8) 2 .
O1W Cu2 Cu1 169.17(12) . .
O6 Cu3 O6 91.17(17) 5_455 15_566
O6 Cu3 O11 167.06(11) 5_455 11_556
O6 Cu3 O11 87.18(12) 15_566 11_556
O6 Cu3 O11 87.18(12) 5_455 .
O6 Cu3 O11 167.06(11) 15_566 .
O11 Cu3 O11 91.55(17) 11_556 .
O6 Cu3 O2W 95.86(13) 5_455 .
O6 Cu3 O2W 95.86(13) 15_566 .
O11 Cu3 O2W 97.07(13) 11_556 .
O11 Cu3 O2W 97.07(13) . .
O6 Cu3 Cu4 83.05(8) 5_455 .
O6 Cu3 Cu4 83.05(8) 15_566 .
O11 Cu3 Cu4 84.01(8) 11_556 .
O11 Cu3 Cu4 84.01(8) . .
O2W Cu3 Cu4 178.43(15) . .
O12 Cu4 O12 90.13(19) 11_556 .
O12 Cu4 O5 167.73(12) 11_556 5_455
O12 Cu4 O5 87.81(13) . 5_455
O12 Cu4 O5 87.81(13) 11_556 15_566
O12 Cu4 O5 167.73(12) . 15_566
O5 Cu4 O5 91.64(18) 5_455 15_566
O12 Cu4 O3W 95.99(14) 11_556 .
O12 Cu4 O3W 95.99(14) . .
O5 Cu4 O3W 96.25(14) 5_455 .
O5 Cu4 O3W 96.25(14) 15_566 .
O12 Cu4 Cu3 83.60(8) 11_556 .
O12 Cu4 Cu3 83.60(8) . .
O5 Cu4 Cu3 84.15(8) 5_455 .
O5 Cu4 Cu3 84.15(8) 15_566 .
O3W Cu4 Cu3 179.42(17) . .
C15 O1 Cu1 125.7(2) . .
C15 O2 Cu2 120.5(2) . .
C16 O3 Cu2 127.4(2) . 4
C16 O4 Cu1 119.1(2) . 4
C17 O5 Cu4 122.6(3) . 5
C17 O6 Cu3 122.8(2) . 5
C18 O7 Cu2 119.8(2) . 8
C18 O8 Cu1 126.3(2) . 8
C26 O9 Cu2 125.1(2) . .
C26 O10 Cu1 121.8(2) . .
C27 O11 Cu3 122.1(2) . .
C27 O12 Cu4 123.5(3) . .
C28 O13 Cu1 142.5(3) . .
Cu2 O1W H1WA 109.7 . .
Cu2 O1W H1WB 110.2 . .
H1WA O1W H1WB 108.3 . .
Cu3 O2W H2WA 108.4 . .
Cu4 O3W H3WA 112.9 . .
C8 N1 C7 106.0(4) . .
C8 N1 H1A 127.0 . .
C7 N1 H1A 127.0 . .
C7 N2 N3 107.7(4) . .
C8 N3 N2 105.2(4) . .
C25 N4 C25 105.5(5) 3_565 .
C25 N4 H4B 127.3 3_565 .
C25 N4 H4B 127.3 . .
C25 N5 N5 106.2(2) . 3_565
C2 C1 C4 119.2(4) . .
C2 C1 C15 120.0(4) . .
C4 C1 C15 120.7(3) . .
C1 C2 C3 120.0(4) . .
C1 C2 H2A 120.0 . .
C3 C2 H2A 120.0 . .
C6 C3 C2 120.0(3) . .
C6 C3 C16 121.8(3) . .
C2 C3 C16 118.2(3) . .
C4 C5 C6 119.2(4) . .
C4 C5 C7 116.7(4) . .
C6 C5 C7 124.1(4) . .
C5 C4 C1 121.7(4) . .
C5 C4 H4A 119.2 . .
C1 C4 H4A 119.2 . .
C3 C6 C5 119.9(4) . .
C3 C6 H6A 120.1 . .
C5 C6 H6A 120.1 . .
N1 C7 N2 109.9(4) . .
N1 C7 C5 123.7(4) . .
N2 C7 C5 126.5(4) . .
N1 C8 N3 111.3(4) . .
N1 C8 C13 124.1(4) . .
N3 C8 C13 124.5(4) . .
C10 C9 C14 120.1(4) . .
C10 C9 C17 121.0(3) . .
C14 C9 C17 118.6(4) . .
C9 C10 C11 120.1(3) . .
C9 C10 H10A 120.0 . .
C11 C10 H10A 120.0 . .
C12 C11 C10 119.2(3) . .
C12 C11 C18 119.9(3) . .
C10 C11 C18 120.7(3) . .
C13 C12 C11 121.3(4) . .
C13 C12 H12A 119.3 . .
C11 C12 H12A 119.3 . .
C12 C13 C14 119.4(4) . .
C12 C13 C8 119.5(4) . .
C14 C13 C8 121.0(4) . .
C13 C14 C9 119.8(4) . .
C13 C14 H14A 120.1 . .
C9 C14 H14A 120.1 . .
O2 C15 O1 126.5(3) . .
O2 C15 C1 118.0(3) . .
O1 C15 C1 115.5(3) . .
O4 C16 O3 126.3(3) . .
O4 C16 C3 118.3(3) . .
O3 C16 C3 115.4(3) . .
O6 C17 O5 126.5(4) . .
O6 C17 C9 117.1(3) . .
O5 C17 C9 116.3(3) . .
O8 C18 O7 125.8(3) . .
O8 C18 C11 117.8(3) . .
O7 C18 C11 116.4(3) . .
C20 C19 C24 119.8(3) . .
C20 C19 C26 119.5(3) . .
C24 C19 C26 120.7(3) . .
C19 C20 C21 120.8(4) . .
C19 C20 H20A 119.6 . .
C21 C20 H20A 119.6 . .
C22 C21 C20 118.5(3) . .
C22 C21 C27 120.0(3) . .
C20 C21 C27 121.4(4) . .
C23 C22 C21 120.7(4) . .
C23 C22 H22A 119.6 . .
C21 C22 H22A 119.6 . .
C22 C23 C24 121.0(4) . .
C22 C23 C25 117.1(4) . .
C24 C23 C25 121.9(4) . .
C23 C24 C19 119.1(4) . .
C23 C24 H24A 120.4 . .
C19 C24 H24A 120.4 . .
N5 C25 N4 111.1(4) . .
N5 C25 C23 126.2(4) . .
N4 C25 C23 122.6(4) . .
O10 C26 O9 125.9(3) . .
O10 C26 C19 118.7(3) . .
O9 C26 C19 115.4(3) . .
O11 C27 O12 126.3(4) . .
O11 C27 C21 118.9(3) . .
O12 C27 C21 114.8(4) . .
O13 C28 O13 132.2(6) 8 .
O13 C28 H28A 113.9 8 .
O13 C28 H28A 113.9 . .

loop_
_geom_bond_atom_site_label_1
_geom_bond_atom_site_label_2
_geom_bond_distance
_geom_bond_site_symmetry_2
Cu1 O1 1.957(2) .
Cu1 O10 1.969(2) .
Cu1 O8 1.985(3) 8
Cu1 O4 1.987(2) 2
Cu1 O13 2.124(3) .
Cu1 Cu2 2.6726(6) .
Cu2 O9 1.947(2) .
Cu2 O7 1.947(3) 8
Cu2 O2 1.948(3) .
Cu2 O3 1.955(3) 2
Cu2 O1W 2.177(3) .
Cu3 O6 1.974(3) 5_455
Cu3 O6 1.974(3) 15_566
Cu3 O11 1.976(3) 11_556
Cu3 O11 1.976(3) .
Cu3 O2W 2.162(4) .
Cu3 Cu4 2.6636(8) .
Cu4 O12 1.945(3) 11_556
Cu4 O12 1.945(3) .
Cu4 O5 1.948(3) 5_455
Cu4 O5 1.948(3) 15_566
Cu4 O3W 2.132(5) .
O1 C15 1.263(4) .
O2 C15 1.241(4) .
O3 C16 1.254(4) .
O3 Cu2 1.955(3) 4
O4 C16 1.248(4) .
O4 Cu1 1.987(2) 4
O5 C17 1.251(4) .
O5 Cu4 1.948(3) 5
O6 C17 1.242(4) .
O6 Cu3 1.974(3) 5
O7 C18 1.259(4) .
O7 Cu2 1.947(3) 8
O8 C18 1.250(4) .
O8 Cu1 1.985(3) 8
O9 C26 1.256(4) .
O10 C26 1.246(4) .
O11 C27 1.244(4) .
O12 C27 1.268(4) .
O13 C28 1.193(3) .
O1W H1WA 0.8503 .
O1W H1WB 0.8497 .
O2W H2WA 0.8501 .
O3W H3WA 0.8497 .
N1 C8 1.320(5) .
N1 C7 1.323(5) .
N1 H1A 0.8600 .
N2 C7 1.325(5) .
N2 N3 1.361(5) .
N3 C8 1.330(5) .
N4 C25 1.326(5) 3_565
N4 C25 1.326(5) .
N4 H4B 0.8600 .
N5 C25 1.309(5) .
N5 N5 1.382(7) 3_565
C1 C2 1.383(5) .
C1 C4 1.383(5) .
C1 C15 1.496(5) .
C2 C3 1.402(5) .
C2 H2A 0.9300 .
C3 C6 1.375(5) .
C3 C16 1.510(5) .
C5 C4 1.367(5) .
C5 C6 1.406(5) .
C5 C7 1.460(6) .
C4 H4A 0.9300 .
C6 H6A 0.9300 .
C8 C13 1.457(6) .
C9 C10 1.387(5) .
C9 C14 1.400(5) .
C9 C17 1.501(5) .
C10 C11 1.399(5) .
C10 H10A 0.9300 .
C11 C12 1.392(5) .
C11 C18 1.494(5) .
C12 C13 1.378(5) .
C12 H12A 0.9300 .
C13 C14 1.398(5) .
C14 H14A 0.9300 .
C19 C20 1.387(5) .
C19 C24 1.398(5) .
C19 C26 1.498(5) .
C20 C21 1.400(5) .
C20 H20A 0.9300 .
C21 C22 1.390(5) .
C21 C27 1.487(5) .
C22 C23 1.375(5) .
C22 H22A 0.9300 .
C23 C24 1.384(5) .
C23 C25 1.480(5) .
C24 H24A 0.9300 .
C28 O13 1.193(3) 8
C28 H28A 0.9300 .

loop_
_platon_squeeze_void_nr
_platon_squeeze_void_average_x
_platon_squeeze_void_average_y
_platon_squeeze_void_average_z
_platon_squeeze_void_volume
_platon_squeeze_void_count_electrons
1 -0.003 -0.014 -0.006 19200.3 -57.4
